data_4314728
loop_
_publ_author_name
'Sinai Aharonovich'
'Mark Botoshanski'
'Ziv Rabinovich'
'Robert M. Waymouth'
'Moris S. Eisen'

_publ_section_title
;
 Lithium Furyl and Pyridyl Amidinates as Building Blocks in Coordination
 Polymers, Ladder and Cage Structures
;
_journal_name_full 'Inorganic Chemistry'
_journal_page_first 1220
_journal_page_last 1229
_journal_paper_doi 10.1021/ic902183c
_journal_volume 49
_journal_year 2010
_chemical_formula_moiety 'C30 H60 Li2 N8 Si4'
_chemical_formula_sum 'C30 H60 Li2 N8 Si4'
_chemical_formula_weight 659.10
_chemical_name_common complex7
_chemical_name_systematic
; 
 ? 
;
_space_group_IT_number 61
_symmetry_cell_setting orthorhombic
_symmetry_space_group_name_Hall '-P 2ac 2ab'
_symmetry_space_group_name_H-M 'P b c a'
_atom_sites_solution_hydrogens geom
_atom_sites_solution_primary direct
_atom_sites_solution_secondary difmap
_audit_creation_method SHELXL-97
_cell_angle_alpha 90.00
_cell_angle_beta 90.00
_cell_angle_gamma 90.00
_cell_formula_units_Z 8
_cell_length_a 16.871(3)
_cell_length_b 19.993(4)
_cell_length_c 25.895(5)
_cell_measurement_reflns_used 39537
_cell_measurement_temperature 230.0(1)
_cell_measurement_theta_max 23.73
_cell_measurement_theta_min 1.57
_cell_volume 8734(3)
_computing_cell_refinement 'HKL Scalepack (Otwinowski & Minor 1997)'
_computing_data_collection 'Nonius (1997), KappaCCD Collect Program'
_computing_data_reduction
;
HKL Denzo and Scalepack (Otwinowski & Minor 1997)
;
_computing_molecular_graphics
;
Molecular Structure Corporation (1999). 
ORTEP. TEXRAY Structure Analysis Package. 
MSC, 3200 Research Forest Drive, The 
Woodlands,TX 77381, USA.
;
_computing_publication_material 'SHELXL-97 (Sheldrick, 1997)'
_computing_structure_refinement 'SHELXL-97 (Sheldrick, 1997)'
_computing_structure_solution
;
S.Mackay, C.J.Gilmore, C.Edwards, M. Tremayne, N. Stuart, K.Shankland 
"maXus": a computer program for the solution and refinement of crystal 
structures from diffraction data University of Glasgow, Scotland, UK, 
Nonius BV, Delft, The Netherlands and MacScience Co. Ltd.,
Yokohama, Japan (1998)
;
_diffrn_ambient_temperature 230.0(1)
_diffrn_measured_fraction_theta_full 0.982
_diffrn_measured_fraction_theta_max 0.982
_diffrn_measurement_device_type 'Nonius KappaCCD'
_diffrn_measurement_method 'phi- and omega-scans'
_diffrn_radiation_monochromator graphite
_diffrn_radiation_source 'fine-focus sealed tube'
_diffrn_radiation_type MoK\a
_diffrn_radiation_wavelength 0.71073
_diffrn_reflns_av_R_equivalents 0.0000
_diffrn_reflns_av_sigmaI/netI 0.0566
_diffrn_reflns_limit_h_max 18
_diffrn_reflns_limit_h_min 0
_diffrn_reflns_limit_k_max 22
_diffrn_reflns_limit_k_min 0
_diffrn_reflns_limit_l_max 29
_diffrn_reflns_limit_l_min 0
_diffrn_reflns_number 6526
_diffrn_reflns_theta_full 23.73
_diffrn_reflns_theta_max 23.73
_diffrn_reflns_theta_min 1.57
_diffrn_standards_number 0
_exptl_absorpt_coefficient_mu 0.163
_exptl_absorpt_correction_type none
_exptl_crystal_colour colorless
_exptl_crystal_density_diffrn 1.002
_exptl_crystal_density_method 'not measured'
_exptl_crystal_description plate
_exptl_crystal_F_000 2864
_exptl_crystal_size_max 0.30
_exptl_crystal_size_mid 0.30
_exptl_crystal_size_min 0.09
_refine_diff_density_max 0.500
_refine_diff_density_min -0.612
_refine_diff_density_rms 0.048
_refine_ls_extinction_method none
_refine_ls_goodness_of_fit_ref 1.062
_refine_ls_hydrogen_treatment constr
_refine_ls_matrix_type full
_refine_ls_number_parameters 416
_refine_ls_number_reflns 6526
_refine_ls_number_restraints 0
_refine_ls_restrained_S_all 1.062
_refine_ls_R_factor_all 0.1121
_refine_ls_R_factor_gt 0.0632
_refine_ls_shift/su_max 0.022
_refine_ls_shift/su_mean 0.003
_refine_ls_structure_factor_coef Fsqd
_refine_ls_weighting_details 'calc w=1/[\s^2^(Fo^2^)+(0.0981P)^2^+2.9005P] where P=(Fo^2^+2Fc^2^)/3'
_refine_ls_weighting_scheme calc
_refine_ls_wR_factor_gt 0.1687
_refine_ls_wR_factor_ref 0.1917
_reflns_number_gt 4045
_reflns_number_total 6526
_reflns_threshold_expression >2sigma(I)
_cod_data_source_file ic902183c_si_001_4.cif
_cod_data_source_block complex7
_cod_database_code 4314728

loop_
_symmetry_equiv_pos_as_xyz
'x, y, z'
'-x+1/2, -y, z+1/2'
'x+1/2, -y+1/2, -z'
'-x, y+1/2, -z+1/2'
'-x, -y, -z'
'x-1/2, y, -z-1/2'
'-x-1/2, y-1/2, z'
'x, -y-1/2, z-1/2'

loop_
_atom_site_label
_atom_site_type_symbol
_atom_site_fract_x
_atom_site_fract_y
_atom_site_fract_z
_atom_site_U_iso_or_equiv
_atom_site_adp_type
_atom_site_occupancy
_atom_site_symmetry_multiplicity
_atom_site_calc_flag
_atom_site_refinement_flags
_atom_site_disorder_assembly
_atom_site_disorder_group
Si1 Si 0.41167(6) 0.01877(6) 0.30446(4) 0.0508(3) Uani 1 1 d . . .
Si2 Si 0.39960(8) 0.26908(8) 0.21141(9) 0.1186(8) Uani 1 1 d . . .
Si3 Si 0.13001(7) 0.29579(7) 0.52149(5) 0.0676(4) Uani 1 1 d . . .
Si4 Si 0.37152(6) 0.44020(6) 0.42729(4) 0.0577(3) Uani 1 1 d . . .
N1 N 0.38226(15) 0.09340(15) 0.27989(12) 0.0497(8) Uani 1 1 d . . .
N2 N 0.67003(16) 0.14458(16) 0.23468(12) 0.0518(8) Uani 1 1 d . . .
N3 N 0.37445(17) 0.19480(16) 0.23812(14) 0.0607(9) Uani 1 1 d . . .
N4 N 0.27185(18) 0.21627(16) 0.34960(12) 0.0568(9) Uani 1 1 d . . .
N5 N 0.19436(18) 0.35792(16) 0.50565(12) 0.0570(8) Uani 1 1 d . . .
N6 N 0.29550(17) 0.41860(16) 0.46707(11) 0.0525(8) Uani 1 1 d . . .
N7 N 0.29565(19) 0.46768(19) 0.60291(13) 0.0644(9) Uani 1 1 d . . .
N8 N 0.17378(19) 0.53538(18) 0.54451(13) 0.0639(9) Uani 1 1 d . . .
C1 C 0.3819(3) 0.0166(3) 0.37356(17) 0.0858(15) Uani 1 1 d . . .
H1A H 0.4092 0.0519 0.3922 0.129 Uiso 1 1 calc R . .
H1B H 0.3958 -0.0264 0.3883 0.129 Uiso 1 1 calc R . .
H1C H 0.3251 0.0233 0.3763 0.129 Uiso 1 1 calc R . .
C2 C 0.3587(3) -0.0489(2) 0.26982(17) 0.0694(12) Uani 1 1 d . . .
H2A H 0.3740 -0.0485 0.2337 0.104 Uiso 1 1 calc R . .
H2B H 0.3020 -0.0419 0.2726 0.104 Uiso 1 1 calc R . .
H2C H 0.3724 -0.0917 0.2850 0.104 Uiso 1 1 calc R . .
C3 C 0.5197(2) -0.0017(2) 0.3034(2) 0.0826(15) Uani 1 1 d . . .
H3A H 0.5387 -0.0011 0.2681 0.124 Uiso 1 1 calc R . .
H3B H 0.5279 -0.0458 0.3181 0.124 Uiso 1 1 calc R . .
H3C H 0.5485 0.0311 0.3236 0.124 Uiso 1 1 calc R . .
C4 C 0.41654(19) 0.14321(19) 0.25525(14) 0.0467(9) Uani 1 1 d . . .
C5 C 0.50498(19) 0.14329(17) 0.24760(13) 0.0418(8) Uani 1 1 d . . .
C6 C 0.53967(19) 0.1187(2) 0.20377(14) 0.0544(10) Uani 1 1 d . . .
H6 H 0.5081 0.1013 0.1771 0.065 Uiso 1 1 calc R . .
C7 C 0.6208(2) 0.1197(2) 0.19887(15) 0.0585(11) Uani 1 1 d . . .
H7 H 0.6431 0.1019 0.1686 0.070 Uiso 1 1 calc R . .
C8 C 0.6361(2) 0.1689(2) 0.27686(14) 0.0525(10) Uani 1 1 d . . .
H8 H 0.6689 0.1873 0.3026 0.063 Uiso 1 1 calc R . .
C9 C 0.5554(2) 0.16872(19) 0.28501(14) 0.0491(9) Uani 1 1 d . . .
H9 H 0.5345 0.1858 0.3160 0.059 Uiso 1 1 calc R . .
C10 C 0.4540(10) 0.2763(7) 0.1593(7) 0.106(6) Uani 0.489(18) 1 d P . .
H10A H 0.4243 0.2605 0.1296 0.160 Uiso 0.489(18) 1 calc PR . .
H10B H 0.5018 0.2498 0.1631 0.160 Uiso 0.489(18) 1 calc PR . .
H10C H 0.4682 0.3229 0.1542 0.160 Uiso 0.489(18) 1 calc PR . .
C10A C 0.3965(15) 0.2454(9) 0.1293(6) 0.152(9) Uani 0.511(18) 1 d P . .
H10D H 0.3460 0.2249 0.1208 0.228 Uiso 0.511(18) 1 calc PR . .
H10E H 0.4390 0.2145 0.1211 0.228 Uiso 0.511(18) 1 calc PR . .
H10F H 0.4030 0.2861 0.1094 0.228 Uiso 0.511(18) 1 calc PR . .
C11 C 0.3142(3) 0.3239(3) 0.2142(2) 0.0890(16) Uani 1 1 d . . .
H11A H 0.2875 0.3182 0.2471 0.133 Uiso 1 1 calc R . .
H11B H 0.2781 0.3129 0.1863 0.133 Uiso 1 1 calc R . .
H11C H 0.3314 0.3700 0.2106 0.133 Uiso 1 1 calc R . .
C12 C 0.4683(8) 0.3201(5) 0.2687(7) 0.097(5) Uani 0.489(18) 1 d P . .
H12A H 0.4404 0.3191 0.3014 0.145 Uiso 0.489(18) 1 calc PR . .
H12B H 0.4763 0.3661 0.2581 0.145 Uiso 0.489(18) 1 calc PR . .
H12C H 0.5193 0.2981 0.2724 0.145 Uiso 0.489(18) 1 calc PR . .
C12A C 0.4937(9) 0.3003(8) 0.2101(14) 0.21(2) Uani 0.511(18) 1 d P . .
H12D H 0.5098 0.3126 0.2448 0.318 Uiso 0.511(18) 1 calc PR . .
H12E H 0.4953 0.3396 0.1880 0.318 Uiso 0.511(18) 1 calc PR . .
H12F H 0.5296 0.2666 0.1966 0.318 Uiso 0.511(18) 1 calc PR . .
C13 C 0.3165(2) 0.2149(2) 0.39183(17) 0.0644(11) Uani 1 1 d . . .
H13 H 0.3542 0.1806 0.3950 0.077 Uiso 1 1 calc R . .
C14 C 0.3107(2) 0.2612(2) 0.43159(16) 0.0631(11) Uani 1 1 d . . .
H14 H 0.3433 0.2575 0.4609 0.076 Uiso 1 1 calc R . .
C15 C 0.2565(2) 0.31271(19) 0.42770(13) 0.0479(9) Uani 1 1 d . . .
C16 C 0.2097(2) 0.3141(2) 0.38387(14) 0.0550(10) Uani 1 1 d . . .
H16 H 0.1712 0.3477 0.3798 0.066 Uiso 1 1 calc R . .
C17 C 0.2195(2) 0.2664(2) 0.34646(16) 0.0601(11) Uani 1 1 d . . .
H17 H 0.1876 0.2690 0.3168 0.072 Uiso 1 1 calc R . .
C18 C 0.2484(2) 0.36527(19) 0.46869(13) 0.0495(9) Uani 1 1 d . . .
C19 C 0.0935(6) 0.2405(5) 0.4706(3) 0.248(7) Uani 1 1 d . . .
H19A H 0.1381 0.2213 0.4521 0.373 Uiso 1 1 calc R . .
H19B H 0.0609 0.2659 0.4468 0.373 Uiso 1 1 calc R . .
H19C H 0.0622 0.2049 0.4858 0.373 Uiso 1 1 calc R . .
C20 C 0.1775(4) 0.2409(4) 0.5716(3) 0.161(3) Uani 1 1 d . . .
H20A H 0.1978 0.2685 0.5995 0.242 Uiso 1 1 calc R . .
H20B H 0.2208 0.2162 0.5560 0.242 Uiso 1 1 calc R . .
H20C H 0.1385 0.2099 0.5851 0.242 Uiso 1 1 calc R . .
C21 C 0.0466(3) 0.3341(3) 0.5574(3) 0.138(3) Uani 1 1 d . . .
H21A H 0.0673 0.3628 0.5845 0.207 Uiso 1 1 calc R . .
H21B H 0.0144 0.2991 0.5727 0.207 Uiso 1 1 calc R . .
H21C H 0.0145 0.3604 0.5339 0.207 Uiso 1 1 calc R . .
C22 C 0.3933(3) 0.5293(2) 0.4407(2) 0.0833(14) Uani 1 1 d . . .
H22A H 0.4047 0.5349 0.4772 0.125 Uiso 1 1 calc R . .
H22B H 0.3477 0.5564 0.4315 0.125 Uiso 1 1 calc R . .
H22C H 0.4388 0.5433 0.4206 0.125 Uiso 1 1 calc R . .
C23 C 0.3501(3) 0.4353(3) 0.35658(18) 0.1009(18) Uani 1 1 d . . .
H23A H 0.3383 0.3894 0.3473 0.151 Uiso 1 1 calc R . .
H23B H 0.3960 0.4505 0.3373 0.151 Uiso 1 1 calc R . .
H23C H 0.3050 0.4634 0.3485 0.151 Uiso 1 1 calc R . .
C24 C 0.4622(3) 0.3897(3) 0.4404(2) 0.1022(18) Uani 1 1 d . . .
H24A H 0.4746 0.3916 0.4770 0.153 Uiso 1 1 calc R . .
H24B H 0.5063 0.4076 0.4207 0.153 Uiso 1 1 calc R . .
H24C H 0.4530 0.3436 0.4304 0.153 Uiso 1 1 calc R . .
C25 C 0.2781(3) 0.5402(3) 0.6089(2) 0.1030(18) Uani 1 1 d . . .
H25A H 0.2890 0.5535 0.6446 0.124 Uiso 1 1 calc R . .
H25B H 0.3136 0.5658 0.5864 0.124 Uiso 1 1 calc R . .
C26 C 0.1963(3) 0.5572(3) 0.59630(17) 0.0850(14) Uani 1 1 d . . .
H26A H 0.1895 0.6058 0.5989 0.102 Uiso 1 1 calc R . .
H26B H 0.1610 0.5363 0.6216 0.102 Uiso 1 1 calc R . .
C27 C 0.3804(3) 0.4631(4) 0.5999(2) 0.115(2) Uani 1 1 d . . .
H27A H 0.3993 0.4901 0.5713 0.173 Uiso 1 1 calc R . .
H27B H 0.3957 0.4169 0.5946 0.173 Uiso 1 1 calc R . .
H27C H 0.4035 0.4794 0.6318 0.173 Uiso 1 1 calc R . .
C28 C 0.2657(4) 0.4283(4) 0.6444(2) 0.141(3) Uani 1 1 d . . .
H28A H 0.2085 0.4324 0.6458 0.212 Uiso 1 1 calc R . .
H28B H 0.2883 0.4439 0.6767 0.212 Uiso 1 1 calc R . .
H28C H 0.2800 0.3818 0.6391 0.212 Uiso 1 1 calc R . .
C29 C 0.1958(3) 0.5853(3) 0.50618(19) 0.0989(17) Uani 1 1 d . . .
H29A H 0.1811 0.5696 0.4721 0.148 Uiso 1 1 calc R . .
H29B H 0.2526 0.5927 0.5075 0.148 Uiso 1 1 calc R . .
H29C H 0.1684 0.6269 0.5135 0.148 Uiso 1 1 calc R . .
C30 C 0.0874(3) 0.5254(3) 0.5417(3) 0.122(2) Uani 1 1 d . . .
H30A H 0.0731 0.5108 0.5072 0.184 Uiso 1 1 calc R . .
H30B H 0.0607 0.5672 0.5494 0.184 Uiso 1 1 calc R . .
H30C H 0.0716 0.4917 0.5666 0.184 Uiso 1 1 calc R . .
Li1 Li 0.2871(3) 0.1575(3) 0.2838(3) 0.0530(16) Uani 1 1 d . . .
Li2 Li 0.2387(4) 0.4466(4) 0.5320(2) 0.0614(17) Uani 1 1 d . . .

loop_
_atom_site_aniso_label
_atom_site_aniso_U_11
_atom_site_aniso_U_22
_atom_site_aniso_U_33
_atom_site_aniso_U_23
_atom_site_aniso_U_13
_atom_site_aniso_U_12
Si1 0.0506(6) 0.0459(7) 0.0560(7) 0.0038(5) -0.0002(5) -0.0026(5)
Si2 0.0653(9) 0.0787(11) 0.212(2) 0.0781(13) 0.0442(10) 0.0221(7)
Si3 0.0711(8) 0.0629(8) 0.0687(8) -0.0040(6) 0.0115(6) -0.0181(6)
Si4 0.0553(6) 0.0622(8) 0.0555(7) 0.0003(6) 0.0035(5) -0.0089(5)
N1 0.0354(15) 0.048(2) 0.066(2) 0.0060(16) 0.0064(14) -0.0015(13)
N2 0.0348(15) 0.063(2) 0.058(2) 0.0074(16) -0.0014(14) -0.0001(14)
N3 0.0417(17) 0.052(2) 0.089(3) 0.0199(18) 0.0083(16) 0.0099(15)
N4 0.0522(18) 0.055(2) 0.064(2) -0.0146(17) -0.0058(16) 0.0044(16)
N5 0.0640(19) 0.054(2) 0.0525(19) -0.0064(16) 0.0051(16) -0.0107(16)
N6 0.0553(18) 0.053(2) 0.0489(19) -0.0040(15) 0.0050(14) -0.0103(15)
N7 0.062(2) 0.077(3) 0.054(2) 0.0095(18) -0.0067(16) -0.0073(18)
N8 0.067(2) 0.072(2) 0.054(2) -0.0038(18) -0.0086(16) -0.0016(18)
C1 0.116(4) 0.081(4) 0.060(3) 0.008(3) -0.002(3) -0.010(3)
C2 0.079(3) 0.059(3) 0.070(3) -0.002(2) -0.007(2) -0.005(2)
C3 0.065(3) 0.060(3) 0.123(4) 0.021(3) -0.016(3) 0.006(2)
C4 0.0317(18) 0.050(2) 0.058(2) -0.0006(19) 0.0034(16) -0.0010(17)
C5 0.0333(17) 0.041(2) 0.051(2) 0.0066(17) 0.0039(15) -0.0009(15)
C6 0.037(2) 0.070(3) 0.056(2) -0.015(2) 0.0041(16) -0.0041(17)
C7 0.042(2) 0.074(3) 0.059(2) -0.012(2) 0.0118(18) 0.0001(19)
C8 0.045(2) 0.065(3) 0.048(2) 0.001(2) -0.0082(17) -0.0075(18)
C9 0.044(2) 0.059(3) 0.044(2) -0.0002(18) 0.0040(16) -0.0008(17)
C10 0.124(13) 0.069(9) 0.126(13) 0.025(9) 0.059(10) 0.013(8)
C10A 0.25(2) 0.093(12) 0.113(13) 0.046(10) 0.092(14) 0.044(13)
C11 0.090(3) 0.079(4) 0.099(4) 0.028(3) 0.015(3) 0.026(3)
C12 0.098(9) 0.049(7) 0.143(13) 0.004(7) -0.030(8) -0.011(6)
C12A 0.097(10) 0.091(12) 0.45(6) 0.12(2) -0.080(19) -0.046(9)
C13 0.054(2) 0.054(3) 0.085(3) -0.014(2) -0.014(2) 0.0127(19)
C14 0.063(3) 0.056(3) 0.070(3) -0.005(2) -0.014(2) 0.002(2)
C15 0.049(2) 0.046(2) 0.049(2) -0.0014(18) -0.0003(17) -0.0061(17)
C16 0.060(2) 0.052(3) 0.053(2) -0.007(2) -0.0050(19) 0.0144(18)
C17 0.059(2) 0.065(3) 0.056(3) -0.008(2) -0.0048(19) 0.005(2)
C18 0.054(2) 0.051(2) 0.043(2) 0.0023(18) -0.0070(17) 0.0000(19)
C19 0.332(12) 0.313(13) 0.101(5) -0.055(7) 0.054(6) -0.274(11)
C20 0.159(6) 0.114(6) 0.210(9) 0.078(6) 0.008(6) -0.002(5)
C21 0.104(5) 0.120(6) 0.189(7) 0.018(5) 0.064(4) -0.012(4)
C22 0.092(3) 0.070(3) 0.088(4) 0.004(3) 0.021(3) -0.022(3)
C23 0.111(4) 0.127(5) 0.065(3) 0.002(3) 0.014(3) -0.035(4)
C24 0.062(3) 0.096(4) 0.149(5) 0.018(4) 0.004(3) -0.003(3)
C25 0.126(5) 0.102(5) 0.081(4) -0.031(3) -0.032(3) -0.001(4)
C26 0.110(4) 0.085(4) 0.061(3) -0.013(3) -0.009(3) 0.010(3)
C27 0.074(4) 0.163(6) 0.109(5) 0.021(4) -0.017(3) -0.017(4)
C28 0.155(6) 0.182(7) 0.086(4) 0.050(4) -0.009(4) -0.068(5)
C29 0.133(4) 0.090(4) 0.073(3) 0.011(3) 0.001(3) 0.007(3)
C30 0.075(4) 0.148(6) 0.144(6) -0.019(5) -0.008(3) 0.001(4)
Li1 0.038(3) 0.052(4) 0.068(4) -0.007(3) 0.006(3) 0.003(3)
Li2 0.067(4) 0.063(5) 0.054(4) -0.008(3) 0.006(3) -0.012(3)

loop_
_atom_type_symbol
_atom_type_description
_atom_type_scat_dispersion_real
_atom_type_scat_dispersion_imag
_atom_type_scat_source
Si Si 0.0817 0.0704 'International Tables Vol C Tables 4.2.6.8 and 6.1.1.4'
Li Li -0.0003 0.0001 'International Tables Vol C Tables 4.2.6.8 and 6.1.1.4'
C C 0.0033 0.0016 'International Tables Vol C Tables 4.2.6.8 and 6.1.1.4'
H H 0.0000 0.0000 'International Tables Vol C Tables 4.2.6.8 and 6.1.1.4'
N N 0.0061 0.0033 'International Tables Vol C Tables 4.2.6.8 and 6.1.1.4'

loop_
_geom_angle_atom_site_label_1
_geom_angle_atom_site_label_2
_geom_angle_atom_site_label_3
_geom_angle
_geom_angle_site_symmetry_1
_geom_angle_site_symmetry_3
_geom_angle_publ_flag
N1 Si1 C2 108.65(18) . . ?
N1 Si1 C1 107.6(2) . . ?
C2 Si1 C1 108.6(2) . . ?
N1 Si1 C3 118.23(18) . . ?
C2 Si1 C3 107.7(2) . . ?
C1 Si1 C3 105.8(2) . . ?
C10 Si2 N3 123.7(5) . . ?
C10 Si2 C12A 55.2(10) . . ?
N3 Si2 C12A 124.3(5) . . ?
C10 Si2 C11 115.1(5) . . ?
N3 Si2 C11 108.4(2) . . ?
C12A Si2 C11 121.3(7) . . ?
C10 Si2 C12 103.0(8) . . ?
N3 Si2 C12 105.7(4) . . ?
C12A Si2 C12 48.4(10) . . ?
C11 Si2 C12 96.6(4) . . ?
C10 Si2 C10A 39.6(6) . . ?
N3 Si2 C10A 101.6(5) . . ?
C12A Si2 C10A 94.7(10) . . ?
C11 Si2 C10A 98.7(5) . . ?
C12 Si2 C10A 142.4(6) . . ?
N5 Si3 C19 118.9(2) . . ?
N5 Si3 C21 107.7(2) . . ?
C19 Si3 C21 110.9(4) . . ?
N5 Si3 C20 108.7(3) . . ?
C19 Si3 C20 106.8(5) . . ?
C21 Si3 C20 102.6(3) . . ?
N6 Si4 C22 106.25(19) . . ?
N6 Si4 C24 111.8(2) . . ?
C22 Si4 C24 108.9(2) . . ?
N6 Si4 C23 115.75(19) . . ?
C22 Si4 C23 105.8(2) . . ?
C24 Si4 C23 108.0(3) . . ?
C4 N1 Si1 135.9(2) . . ?
C4 N1 Li1 84.0(3) . . ?
Si1 N1 Li1 139.3(2) . . ?
C8 N2 C7 116.0(3) . . ?
C8 N2 Li1 124.2(3) . 6_656 ?
C7 N2 Li1 118.8(3) . 6_656 ?
C4 N3 Si2 133.1(3) . . ?
C4 N3 Li1 84.7(3) . . ?
Si2 N3 Li1 137.9(2) . . ?
C13 N4 C17 116.0(3) . . ?
C13 N4 Li1 126.2(3) . . ?
C17 N4 Li1 117.0(3) . . ?
C18 N5 Si3 133.8(3) . . ?
C18 N5 Li2 83.9(3) . . ?
Si3 N5 Li2 142.0(3) . . ?
C18 N6 Si4 132.3(3) . . ?
C18 N6 Li2 85.0(3) . . ?
Si4 N6 Li2 142.5(3) . . ?
C28 N7 C27 111.1(4) . . ?
C28 N7 C25 112.9(5) . . ?
C27 N7 C25 105.4(4) . . ?
C28 N7 Li2 112.6(4) . . ?
C27 N7 Li2 113.1(4) . . ?
C25 N7 Li2 101.2(3) . . ?
C29 N8 C26 110.8(4) . . ?
C29 N8 C30 108.1(4) . . ?
C26 N8 C30 110.1(4) . . ?
C29 N8 Li2 109.9(3) . . ?
C26 N8 Li2 104.9(3) . . ?
C30 N8 Li2 113.1(4) . . ?
Si1 C1 H1A 109.5 . . ?
Si1 C1 H1B 109.5 . . ?
H1A C1 H1B 109.5 . . ?
Si1 C1 H1C 109.5 . . ?
H1A C1 H1C 109.5 . . ?
H1B C1 H1C 109.5 . . ?
Si1 C2 H2A 109.5 . . ?
Si1 C2 H2B 109.5 . . ?
H2A C2 H2B 109.5 . . ?
Si1 C2 H2C 109.5 . . ?
H2A C2 H2C 109.5 . . ?
H2B C2 H2C 109.5 . . ?
Si1 C3 H3A 109.5 . . ?
Si1 C3 H3B 109.5 . . ?
H3A C3 H3B 109.5 . . ?
Si1 C3 H3C 109.5 . . ?
H3A C3 H3C 109.5 . . ?
H3B C3 H3C 109.5 . . ?
N1 C4 N3 121.0(3) . . ?
N1 C4 C5 120.0(3) . . ?
N3 C4 C5 119.0(3) . . ?
N1 C4 Li1 61.7(2) . . ?
N3 C4 Li1 60.6(2) . . ?
C5 C4 Li1 166.8(3) . . ?
C6 C5 C9 116.7(3) . . ?
C6 C5 C4 122.2(3) . . ?
C9 C5 C4 121.1(3) . . ?
C5 C6 C7 119.8(3) . . ?
C5 C6 H6 120.1 . . ?
C7 C6 H6 120.1 . . ?
N2 C7 C6 123.9(4) . . ?
N2 C7 H7 118.0 . . ?
C6 C7 H7 118.0 . . ?
N2 C8 C9 123.5(3) . . ?
N2 C8 H8 118.3 . . ?
C9 C8 H8 118.3 . . ?
C8 C9 C5 120.0(3) . . ?
C8 C9 H9 120.0 . . ?
C5 C9 H9 120.0 . . ?
Si2 C10 H10A 109.5 . . ?
Si2 C10 H10B 109.5 . . ?
H10A C10 H10B 109.5 . . ?
Si2 C10 H10C 109.5 . . ?
H10A C10 H10C 109.5 . . ?
H10B C10 H10C 109.5 . . ?
Si2 C10A H10D 109.5 . . ?
Si2 C10A H10E 109.5 . . ?
H10D C10A H10E 109.5 . . ?
Si2 C10A H10F 109.5 . . ?
H10D C10A H10F 109.5 . . ?
H10E C10A H10F 109.5 . . ?
Si2 C11 H11A 109.5 . . ?
Si2 C11 H11B 109.5 . . ?
H11A C11 H11B 109.5 . . ?
Si2 C11 H11C 109.5 . . ?
H11A C11 H11C 109.5 . . ?
H11B C11 H11C 109.5 . . ?
Si2 C12 H12A 109.5 . . ?
Si2 C12 H12B 109.5 . . ?
H12A C12 H12B 109.5 . . ?
Si2 C12 H12C 109.5 . . ?
H12A C12 H12C 109.5 . . ?
H12B C12 H12C 109.5 . . ?
Si2 C12A H12D 109.5 . . ?
Si2 C12A H12E 109.5 . . ?
H12D C12A H12E 109.5 . . ?
Si2 C12A H12F 109.5 . . ?
H12D C12A H12F 109.5 . . ?
H12E C12A H12F 109.5 . . ?
N4 C13 C14 123.9(4) . . ?
N4 C13 H13 118.1 . . ?
C14 C13 H13 118.1 . . ?
C15 C14 C13 119.3(4) . . ?
C15 C14 H14 120.3 . . ?
C13 C14 H14 120.3 . . ?
C14 C15 C16 117.0(4) . . ?
C14 C15 C18 122.1(3) . . ?
C16 C15 C18 120.9(3) . . ?
C17 C16 C15 119.8(4) . . ?
C17 C16 H16 120.1 . . ?
C15 C16 H16 120.1 . . ?
N4 C17 C16 124.0(4) . . ?
N4 C17 H17 118.0 . . ?
C16 C17 H17 118.0 . . ?
N5 C18 N6 121.4(3) . . ?
N5 C18 C15 119.6(3) . . ?
N6 C18 C15 119.0(3) . . ?
N5 C18 Li2 61.3(2) . . ?
N6 C18 Li2 60.1(2) . . ?
C15 C18 Li2 178.8(3) . . ?
Si3 C19 H19A 109.5 . . ?
Si3 C19 H19B 109.5 . . ?
H19A C19 H19B 109.5 . . ?
Si3 C19 H19C 109.5 . . ?
H19A C19 H19C 109.5 . . ?
H19B C19 H19C 109.5 . . ?
Si3 C20 H20A 109.5 . . ?
Si3 C20 H20B 109.5 . . ?
H20A C20 H20B 109.5 . . ?
Si3 C20 H20C 109.5 . . ?
H20A C20 H20C 109.5 . . ?
H20B C20 H20C 109.5 . . ?
Si3 C21 H21A 109.5 . . ?
Si3 C21 H21B 109.5 . . ?
H21A C21 H21B 109.5 . . ?
Si3 C21 H21C 109.5 . . ?
H21A C21 H21C 109.5 . . ?
H21B C21 H21C 109.5 . . ?
Si4 C22 H22A 109.5 . . ?
Si4 C22 H22B 109.5 . . ?
H22A C22 H22B 109.5 . . ?
Si4 C22 H22C 109.5 . . ?
H22A C22 H22C 109.5 . . ?
H22B C22 H22C 109.5 . . ?
Si4 C23 H23A 109.5 . . ?
Si4 C23 H23B 109.5 . . ?
H23A C23 H23B 109.5 . . ?
Si4 C23 H23C 109.5 . . ?
H23A C23 H23C 109.5 . . ?
H23B C23 H23C 109.5 . . ?
Si4 C24 H24A 109.5 . . ?
Si4 C24 H24B 109.5 . . ?
H24A C24 H24B 109.5 . . ?
Si4 C24 H24C 109.5 . . ?
H24A C24 H24C 109.5 . . ?
H24B C24 H24C 109.5 . . ?
C26 C25 N7 113.1(4) . . ?
C26 C25 H25A 109.0 . . ?
N7 C25 H25A 109.0 . . ?
C26 C25 H25B 109.0 . . ?
N7 C25 H25B 109.0 . . ?
H25A C25 H25B 107.8 . . ?
C25 C26 N8 112.5(4) . . ?
C25 C26 H26A 109.1 . . ?
N8 C26 H26A 109.1 . . ?
C25 C26 H26B 109.1 . . ?
N8 C26 H26B 109.1 . . ?
H26A C26 H26B 107.8 . . ?
N7 C27 H27A 109.5 . . ?
N7 C27 H27B 109.5 . . ?
H27A C27 H27B 109.5 . . ?
N7 C27 H27C 109.5 . . ?
H27A C27 H27C 109.5 . . ?
H27B C27 H27C 109.5 . . ?
N7 C28 H28A 109.5 . . ?
N7 C28 H28B 109.5 . . ?
H28A C28 H28B 109.5 . . ?
N7 C28 H28C 109.5 . . ?
H28A C28 H28C 109.5 . . ?
H28B C28 H28C 109.5 . . ?
N8 C29 H29A 109.5 . . ?
N8 C29 H29B 109.5 . . ?
H29A C29 H29B 109.5 . . ?
N8 C29 H29C 109.5 . . ?
H29A C29 H29C 109.5 . . ?
H29B C29 H29C 109.5 . . ?
N8 C30 H30A 109.5 . . ?
N8 C30 H30B 109.5 . . ?
H30A C30 H30B 109.5 . . ?
N8 C30 H30C 109.5 . . ?
H30A C30 H30C 109.5 . . ?
H30B C30 H30C 109.5 . . ?
N3 Li1 N2 127.5(4) . 6_556 ?
N3 Li1 N1 68.5(2) . . ?
N2 Li1 N1 131.5(3) 6_556 . ?
N3 Li1 N4 111.0(3) . . ?
N2 Li1 N4 98.2(3) 6_556 . ?
N1 Li1 N4 119.2(3) . . ?
N3 Li1 C4 34.72(15) . . ?
N2 Li1 C4 144.7(3) 6_556 . ?
N1 Li1 C4 34.32(14) . . ?
N4 Li1 C4 116.5(3) . . ?
N6 Li2 N5 69.7(2) . . ?
N6 Li2 N8 127.4(4) . . ?
N5 Li2 N8 126.3(4) . . ?
N6 Li2 N7 124.3(4) . . ?
N5 Li2 N7 129.1(4) . . ?
N8 Li2 N7 86.3(3) . . ?
N6 Li2 C18 34.92(16) . . ?
N5 Li2 C18 34.83(16) . . ?
N8 Li2 C18 137.4(4) . . ?
N7 Li2 C18 136.3(4) . . ?

loop_
_geom_bond_atom_site_label_1
_geom_bond_atom_site_label_2
_geom_bond_distance
_geom_bond_site_symmetry_2
_geom_bond_publ_flag
Si1 N1 1.696(3) . ?
Si1 C2 1.853(4) . ?
Si1 C1 1.859(5) . ?
Si1 C3 1.868(4) . ?
Si2 C10 1.639(12) . ?
Si2 N3 1.692(3) . ?
Si2 C12A 1.707(13) . ?
Si2 C11 1.812(4) . ?
Si2 C12 2.140(12) . ?
Si2 C10A 2.180(19) . ?
Si3 N5 1.700(3) . ?
Si3 C19 1.827(6) . ?
Si3 C21 1.853(6) . ?
Si3 C20 1.878(7) . ?
Si4 N6 1.701(3) . ?
Si4 C22 1.852(5) . ?
Si4 C24 1.864(5) . ?
Si4 C23 1.869(5) . ?
N1 C4 1.317(4) . ?
N1 Li1 2.056(6) . ?
N2 C8 1.326(5) . ?
N2 C7 1.340(5) . ?
N2 Li1 2.049(6) 6_656 ?
N3 C4 1.328(4) . ?
N3 Li1 2.031(7) . ?
N4 C13 1.328(5) . ?
N4 C17 1.338(5) . ?
N4 Li1 2.086(7) . ?
N5 C18 1.330(4) . ?
N5 Li2 2.042(7) . ?
N6 C18 1.330(5) . ?
N6 Li2 2.015(7) . ?
N7 C28 1.425(6) . ?
N7 C27 1.435(6) . ?
N7 C25 1.489(6) . ?
N7 Li2 2.114(7) . ?
N8 C29 1.456(6) . ?
N8 C26 1.461(5) . ?
N8 C30 1.472(6) . ?
N8 Li2 2.111(8) . ?
C1 H1A 0.9700 . ?
C1 H1B 0.9700 . ?
C1 H1C 0.9700 . ?
C2 H2A 0.9700 . ?
C2 H2B 0.9700 . ?
C2 H2C 0.9700 . ?
C3 H3A 0.9700 . ?
C3 H3B 0.9700 . ?
C3 H3C 0.9700 . ?
C4 C5 1.505(5) . ?
C4 Li1 2.323(6) . ?
C5 C6 1.368(5) . ?
C5 C9 1.385(5) . ?
C6 C7 1.375(5) . ?
C6 H6 0.9400 . ?
C7 H7 0.9400 . ?
C8 C9 1.378(5) . ?
C8 H8 0.9400 . ?
C9 H9 0.9400 . ?
C10 H10A 0.9700 . ?
C10 H10B 0.9700 . ?
C10 H10C 0.9700 . ?
C10A H10D 0.9700 . ?
C10A H10E 0.9700 . ?
C10A H10F 0.9700 . ?
C11 H11A 0.9700 . ?
C11 H11B 0.9700 . ?
C11 H11C 0.9700 . ?
C12 H12A 0.9700 . ?
C12 H12B 0.9700 . ?
C12 H12C 0.9700 . ?
C12A H12D 0.9700 . ?
C12A H12E 0.9700 . ?
C12A H12F 0.9700 . ?
C13 C14 1.387(5) . ?
C13 H13 0.9400 . ?
C14 C15 1.381(5) . ?
C14 H14 0.9400 . ?
C15 C16 1.383(5) . ?
C15 C18 1.500(5) . ?
C16 C17 1.369(5) . ?
C16 H16 0.9400 . ?
C17 H17 0.9400 . ?
C18 Li2 2.315(8) . ?
C19 H19A 0.9700 . ?
C19 H19B 0.9700 . ?
C19 H19C 0.9700 . ?
C20 H20A 0.9700 . ?
C20 H20B 0.9700 . ?
C20 H20C 0.9700 . ?
C21 H21A 0.9700 . ?
C21 H21B 0.9700 . ?
C21 H21C 0.9700 . ?
C22 H22A 0.9700 . ?
C22 H22B 0.9700 . ?
C22 H22C 0.9700 . ?
C23 H23A 0.9700 . ?
C23 H23B 0.9700 . ?
C23 H23C 0.9700 . ?
C24 H24A 0.9700 . ?
C24 H24B 0.9700 . ?
C24 H24C 0.9700 . ?
C25 C26 1.457(7) . ?
C25 H25A 0.9800 . ?
C25 H25B 0.9800 . ?
C26 H26A 0.9800 . ?
C26 H26B 0.9800 . ?
C27 H27A 0.9700 . ?
C27 H27B 0.9700 . ?
C27 H27C 0.9700 . ?
C28 H28A 0.9700 . ?
C28 H28B 0.9700 . ?
C28 H28C 0.9700 . ?
C29 H29A 0.9700 . ?
C29 H29B 0.9700 . ?
C29 H29C 0.9700 . ?
C30 H30A 0.9700 . ?
C30 H30B 0.9700 . ?
C30 H30C 0.9700 . ?
Li1 N2 2.049(6) 6_556 ?

loop_
_geom_torsion_atom_site_label_1
_geom_torsion_atom_site_label_2
_geom_torsion_atom_site_label_3
_geom_torsion_atom_site_label_4
_geom_torsion
_geom_torsion_site_symmetry_1
_geom_torsion_site_symmetry_2
_geom_torsion_site_symmetry_3
_geom_torsion_site_symmetry_4
_geom_torsion_publ_flag
C2 Si1 N1 C4 -117.1(4) . . . . ?
C1 Si1 N1 C4 125.6(4) . . . . ?
C3 Si1 N1 C4 5.9(5) . . . . ?
C2 Si1 N1 Li1 76.9(4) . . . . ?
C1 Si1 N1 Li1 -40.5(4) . . . . ?
C3 Si1 N1 Li1 -160.1(4) . . . . ?
C10 Si2 N3 C4 56.5(11) . . . . ?
C12A Si2 N3 C4 -11.4(16) . . . . ?
C11 Si2 N3 C4 -164.1(4) . . . . ?
C12 Si2 N3 C4 -61.4(6) . . . . ?
C10A Si2 N3 C4 92.6(7) . . . . ?
C10 Si2 N3 Li1 -155.3(10) . . . . ?
C12A Si2 N3 Li1 136.7(16) . . . . ?
C11 Si2 N3 Li1 -15.9(5) . . . . ?
C12 Si2 N3 Li1 86.7(6) . . . . ?
C10A Si2 N3 Li1 -119.3(7) . . . . ?
C19 Si3 N5 C18 -28.4(6) . . . . ?
C21 Si3 N5 C18 -155.6(4) . . . . ?
C20 Si3 N5 C18 93.9(5) . . . . ?
C19 Si3 N5 Li2 160.8(6) . . . . ?
C21 Si3 N5 Li2 33.7(5) . . . . ?
C20 Si3 N5 Li2 -76.8(5) . . . . ?
C22 Si4 N6 C18 168.2(4) . . . . ?
C24 Si4 N6 C18 -73.2(4) . . . . ?
C23 Si4 N6 C18 51.0(4) . . . . ?
C22 Si4 N6 Li2 -19.1(5) . . . . ?
C24 Si4 N6 Li2 99.6(5) . . . . ?
C23 Si4 N6 Li2 -136.2(5) . . . . ?
Si1 N1 C4 N3 176.0(3) . . . . ?
Li1 N1 C4 N3 -13.1(4) . . . . ?
Si1 N1 C4 C5 -5.9(6) . . . . ?
Li1 N1 C4 C5 165.0(4) . . . . ?
Si1 N1 C4 Li1 -170.9(4) . . . . ?
Si2 N3 C4 N1 172.4(3) . . . . ?
Li1 N3 C4 N1 13.2(4) . . . . ?
Si2 N3 C4 C5 -5.7(6) . . . . ?
Li1 N3 C4 C5 -164.9(4) . . . . ?
Si2 N3 C4 Li1 159.2(5) . . . . ?
N1 C4 C5 C6 94.1(5) . . . . ?
N3 C4 C5 C6 -87.8(5) . . . . ?
Li1 C4 C5 C6 -172.3(12) . . . . ?
N1 C4 C5 C9 -86.1(5) . . . . ?
N3 C4 C5 C9 92.0(4) . . . . ?
Li1 C4 C5 C9 7.5(16) . . . . ?
C9 C5 C6 C7 0.5(6) . . . . ?
C4 C5 C6 C7 -179.7(4) . . . . ?
C8 N2 C7 C6 0.3(6) . . . . ?
Li1 N2 C7 C6 -169.2(4) 6_656 . . . ?
C5 C6 C7 N2 -1.0(7) . . . . ?
C7 N2 C8 C9 0.9(6) . . . . ?
Li1 N2 C8 C9 169.8(4) 6_656 . . . ?
N2 C8 C9 C5 -1.3(6) . . . . ?
C6 C5 C9 C8 0.6(5) . . . . ?
C4 C5 C9 C8 -179.3(3) . . . . ?
C17 N4 C13 C14 0.7(6) . . . . ?
Li1 N4 C13 C14 170.7(4) . . . . ?
N4 C13 C14 C15 -0.9(7) . . . . ?
C13 C14 C15 C16 1.1(6) . . . . ?
C13 C14 C15 C18 -178.6(4) . . . . ?
C14 C15 C16 C17 -1.2(6) . . . . ?
C18 C15 C16 C17 178.5(4) . . . . ?
C13 N4 C17 C16 -0.8(6) . . . . ?
Li1 N4 C17 C16 -171.8(4) . . . . ?
C15 C16 C17 N4 1.1(6) . . . . ?
Si3 N5 C18 N6 -175.5(3) . . . . ?
Li2 N5 C18 N6 -1.2(4) . . . . ?
Si3 N5 C18 C15 4.8(6) . . . . ?
Li2 N5 C18 C15 179.1(4) . . . . ?
Si3 N5 C18 Li2 -174.3(4) . . . . ?
Si4 N6 C18 N5 176.7(3) . . . . ?
Li2 N6 C18 N5 1.2(4) . . . . ?
Si4 N6 C18 C15 -3.5(5) . . . . ?
Li2 N6 C18 C15 -179.1(4) . . . . ?
Si4 N6 C18 Li2 175.6(4) . . . . ?
C14 C15 C18 N5 -94.4(4) . . . . ?
C16 C15 C18 N5 85.9(5) . . . . ?
C14 C15 C18 N6 85.9(5) . . . . ?
C16 C15 C18 N6 -93.8(4) . . . . ?
C14 C15 C18 Li2 45(15) . . . . ?
C16 C15 C18 Li2 -135(15) . . . . ?
C28 N7 C25 C26 -77.0(6) . . . . ?
C27 N7 C25 C26 161.6(5) . . . . ?
Li2 N7 C25 C26 43.6(5) . . . . ?
N7 C25 C26 N8 -55.3(6) . . . . ?
C29 N8 C26 C25 -85.7(5) . . . . ?
C30 N8 C26 C25 154.7(5) . . . . ?
Li2 N8 C26 C25 32.8(5) . . . . ?
C4 N3 Li1 N2 -134.3(4) . . . 6_556 ?
Si2 N3 Li1 N2 68.4(6) . . . 6_556 ?
C4 N3 Li1 N1 -7.8(2) . . . . ?
Si2 N3 Li1 N1 -165.0(4) . . . . ?
C4 N3 Li1 N4 106.5(3) . . . . ?
Si2 N3 Li1 N4 -50.8(5) . . . . ?
Si2 N3 Li1 C4 -157.3(5) . . . . ?
C4 N1 Li1 N3 7.8(2) . . . . ?
Si1 N1 Li1 N3 178.1(3) . . . . ?
C4 N1 Li1 N2 129.6(5) . . . 6_556 ?
Si1 N1 Li1 N2 -60.1(6) . . . 6_556 ?
C4 N1 Li1 N4 -95.0(4) . . . . ?
Si1 N1 Li1 N4 75.3(5) . . . . ?
Si1 N1 Li1 C4 170.3(5) . . . . ?
C13 N4 Li1 N3 -79.6(5) . . . . ?
C17 N4 Li1 N3 90.4(4) . . . . ?
C13 N4 Li1 N2 144.8(4) . . . 6_556 ?
C17 N4 Li1 N2 -45.3(4) . . . 6_556 ?
C13 N4 Li1 N1 -3.2(6) . . . . ?
C17 N4 Li1 N1 166.8(3) . . . . ?
C13 N4 Li1 C4 -42.0(5) . . . . ?
C17 N4 Li1 C4 127.9(4) . . . . ?
N1 C4 Li1 N3 -167.1(4) . . . . ?
C5 C4 Li1 N3 91.9(14) . . . . ?
N1 C4 Li1 N2 -87.9(6) . . . 6_556 ?
N3 C4 Li1 N2 79.2(6) . . . 6_556 ?
C5 C4 Li1 N2 171.1(11) . . . 6_556 ?
N3 C4 Li1 N1 167.1(4) . . . . ?
C5 C4 Li1 N1 -101.0(14) . . . . ?
N1 C4 Li1 N4 103.7(4) . . . . ?
N3 C4 Li1 N4 -89.1(4) . . . . ?
C5 C4 Li1 N4 2.8(16) . . . . ?
C18 N6 Li2 N5 -0.7(2) . . . . ?
Si4 N6 Li2 N5 -175.3(4) . . . . ?
C18 N6 Li2 N8 -121.5(4) . . . . ?
Si4 N6 Li2 N8 63.9(6) . . . . ?
C18 N6 Li2 N7 123.5(4) . . . . ?
Si4 N6 Li2 N7 -51.1(7) . . . . ?
Si4 N6 Li2 C18 -174.6(5) . . . . ?
C18 N5 Li2 N6 0.7(2) . . . . ?
Si3 N5 Li2 N6 174.0(4) . . . . ?
C18 N5 Li2 N8 122.9(4) . . . . ?
Si3 N5 Li2 N8 -63.8(6) . . . . ?
C18 N5 Li2 N7 -117.6(5) . . . . ?
Si3 N5 Li2 N7 55.7(7) . . . . ?
Si3 N5 Li2 C18 173.3(5) . . . . ?
C29 N8 Li2 N6 -18.8(6) . . . . ?
C26 N8 Li2 N6 -137.9(4) . . . . ?
C30 N8 Li2 N6 102.1(5) . . . . ?
C29 N8 Li2 N5 -110.0(5) . . . . ?
C26 N8 Li2 N5 130.9(4) . . . . ?
C30 N8 Li2 N5 10.9(6) . . . . ?
C29 N8 Li2 N7 112.6(3) . . . . ?
C26 N8 Li2 N7 -6.4(4) . . . . ?
C30 N8 Li2 N7 -126.4(4) . . . . ?
C29 N8 Li2 C18 -65.0(6) . . . . ?
C26 N8 Li2 C18 176.0(5) . . . . ?
C30 N8 Li2 C18 56.0(6) . . . . ?
C28 N7 Li2 N6 -124.2(5) . . . . ?
C27 N7 Li2 N6 2.7(6) . . . . ?
C25 N7 Li2 N6 115.0(5) . . . . ?
C28 N7 Li2 N5 -33.4(6) . . . . ?
C27 N7 Li2 N5 93.6(5) . . . . ?
C25 N7 Li2 N5 -154.2(5) . . . . ?
C28 N7 Li2 N8 101.9(5) . . . . ?
C27 N7 Li2 N8 -131.2(4) . . . . ?
C25 N7 Li2 N8 -18.9(4) . . . . ?
C28 N7 Li2 C18 -80.5(6) . . . . ?
C27 N7 Li2 C18 46.5(6) . . . . ?
C25 N7 Li2 C18 158.7(5) . . . . ?
N5 C18 Li2 N6 -178.9(4) . . . . ?
C15 C18 Li2 N6 42(15) . . . . ?
N6 C18 Li2 N5 178.9(4) . . . . ?
C15 C18 Li2 N5 -139(15) . . . . ?
N5 C18 Li2 N8 -88.1(5) . . . . ?
N6 C18 Li2 N8 90.7(5) . . . . ?
C15 C18 Li2 N8 132(15) . . . . ?
N5 C18 Li2 N7 95.3(5) . . . . ?
N6 C18 Li2 N7 -85.8(5) . . . . ?
C15 C18 Li2 N7 -44(16) . . . . ?
